data_2220747
loop_
_publ_author_name
'Sun, Yuying'
'Fu, Shizhou'
'Zhang, Junhong'
'Wang, Xiao'
'Wang, Daqi'

_publ_section_title
;
 (<i>E</i>)-1-[4-(Dimethylamino)benzylidene]thiosemicarbazide
;
_journal_coeditor_code CV2492
_journal_issue 2
_journal_name_full 'Acta Crystallographica Section E'
_journal_page_first o237
_journal_paper_doi 10.1107/S1600536808043778
_journal_volume 65
_journal_year 2009
_chemical_formula_iupac 'C10 H14 N4 S'
_chemical_formula_moiety 'C10 H14 N4 S'
_chemical_formula_sum 'C10 H14 N4 S'
_chemical_formula_weight 222.31
_chemical_name_systematic
;
(<i>E</i>)-1-[4-(Dimethylamino)benzylidene]thiosemicarbazide
;
_space_group_IT_number 14
_symmetry_cell_setting monoclinic
_symmetry_space_group_name_Hall '-P 2yn'
_symmetry_space_group_name_H-M 'P 1 21/n 1'
_atom_sites_solution_hydrogens geom
_atom_sites_solution_primary direct
_atom_sites_solution_secondary difmap
_audit_creation_method SHELXL-97
_cell_angle_alpha 90.00
_cell_angle_beta 93.860(2)
_cell_angle_gamma 90.00
_cell_formula_units_Z 4
_cell_length_a 5.6984(13)
_cell_length_b 8.9493(14)
_cell_length_c 22.813(2)
_cell_measurement_reflns_used 2093
_cell_measurement_temperature 298(2)
_cell_measurement_theta_max 25.866
_cell_measurement_theta_min 2.446
_cell_volume 1160.7(3)
_computing_cell_refinement 'SAINT (Siemens, 1996)'
_computing_data_collection 'SMART (Siemens, 1996)'
_computing_data_reduction 'SAINT (Siemens, 1996)'
_computing_molecular_graphics 'SHELXTL (Sheldrick, 2008)'
_computing_publication_material 'SHELXTL (Sheldrick, 2008)'
_computing_structure_refinement 'SHELXL97 (Sheldrick, 2008)'
_computing_structure_solution 'SHELXS97 (Sheldrick, 2008)'
_diffrn_ambient_temperature 298(2)
_diffrn_measured_fraction_theta_full 1.000
_diffrn_measured_fraction_theta_max 1.000
_diffrn_measurement_device_type 'Bruker SMART CCD area-detector'
_diffrn_measurement_method '\f and \w'
_diffrn_radiation_monochromator graphite
_diffrn_radiation_source 'fine-focus sealed tube'
_diffrn_radiation_type MoK\a
_diffrn_radiation_wavelength 0.71073
_diffrn_reflns_av_R_equivalents 0.0365
_diffrn_reflns_av_sigmaI/netI 0.0377
_diffrn_reflns_limit_h_max 6
_diffrn_reflns_limit_h_min -6
_diffrn_reflns_limit_k_max 10
_diffrn_reflns_limit_k_min -10
_diffrn_reflns_limit_l_max 17
_diffrn_reflns_limit_l_min -27
_diffrn_reflns_number 5769
_diffrn_reflns_theta_full 24.99
_diffrn_reflns_theta_max 24.99
_diffrn_reflns_theta_min 1.79
_exptl_absorpt_coefficient_mu 0.253
_exptl_absorpt_correction_T_max 0.9371
_exptl_absorpt_correction_T_min 0.8839
_exptl_absorpt_correction_type multi-scan
_exptl_absorpt_process_details '(SADABS; Sheldrick, 1996)'
_exptl_crystal_colour orange
_exptl_crystal_density_diffrn 1.272
_exptl_crystal_density_method 'not measured'
_exptl_crystal_description block
_exptl_crystal_F_000 472
_exptl_crystal_size_max 0.50
_exptl_crystal_size_mid 0.48
_exptl_crystal_size_min 0.26
_refine_diff_density_max 0.169
_refine_diff_density_min -0.197
_refine_ls_extinction_coef 0.027(3)
_refine_ls_extinction_expression Fc^*^=kFc[1+0.001xFc^2^\l^3^/sin(2\q)]^-1/4^
_refine_ls_extinction_method 'SHELXL97 (Sheldrick, 2008)'
_refine_ls_goodness_of_fit_ref 1.015
_refine_ls_hydrogen_treatment constr
_refine_ls_matrix_type full
_refine_ls_number_parameters 137
_refine_ls_number_reflns 2047
_refine_ls_number_restraints 0
_refine_ls_restrained_S_all 1.015
_refine_ls_R_factor_all 0.0629
_refine_ls_R_factor_gt 0.0390
_refine_ls_shift/su_max 0.000
_refine_ls_shift/su_mean 0.000
_refine_ls_structure_factor_coef Fsqd
_refine_ls_weighting_details 'calc w=1/[\s^2^(Fo^2^)+(0.0432P)^2^+0.4004P] where P=(Fo^2^+2Fc^2^)/3'
_refine_ls_weighting_scheme calc
_refine_ls_wR_factor_gt 0.0920
_refine_ls_wR_factor_ref 0.1096
_reflns_number_gt 1435
_reflns_number_total 2047
_reflns_threshold_expression I>2\s(I)
_cod_data_source_file cv2492.cif
_cod_data_source_block I
_cod_depositor_comments
;
The following automatic conversions were performed:
'_symmetry_cell_setting' value 'Monoclinic' changed to 'monoclinic'
according to '/home/saulius/struct/CIF-dictionaries/cif_core.dic'
dictionary named 'cif_core.dic' version 2.4.1 from 2010-06-29.

Automatic conversion script
Id: cif_fix_enum 1527 2010-12-29 10:47:43Z saulius 

The following automatic conversions were performed:

'_symmetry_cell_setting' value 'Monoclinic' changed to 'monoclinic'
according to /home/saulius/struct/CIF-dictionaries/cif_core.dic
dictionary named 'cif_core.dic' version 2.4.1 from 2010-06-29.

Automatic conversion script
Id: cif_fix_values 1715 2011-07-08 13:25:40Z adriana 
;
_cod_original_sg_symbol_H-M 'P 21/n'
_cod_database_code 2220747
_cod_database_fobs_code 2220747

loop_
_symmetry_equiv_pos_as_xyz
'x, y, z'
'-x+1/2, y+1/2, -z+1/2'
'-x, -y, -z'
'x-1/2, -y-1/2, z-1/2'

loop_
_atom_site_type_symbol
_atom_site_label
_atom_site_fract_x
_atom_site_fract_y
_atom_site_fract_z
_atom_site_U_iso_or_equiv
_atom_site_adp_type
_atom_site_calc_flag
_atom_site_refinement_flags
_atom_site_occupancy
_atom_site_disorder_assembly
_atom_site_disorder_group
N N1 0.9364(3) 0.1808(2) 0.14592(8) 0.0544(5) Uani d . 1 . .
H H1 1.0442 0.2390 0.1611 0.065 Uiso calc R 1 . .
N N2 0.7454(3) 0.1467(2) 0.17756(8) 0.0497(5) Uani d . 1 . .
N N3 0.7772(3) 0.0474(2) 0.06910(8) 0.0583(6) Uani d . 1 . .
H H3A 0.6548 0.0349 0.0887 0.070 Uiso calc R 1 . .
H H3B 0.7820 0.0093 0.0346 0.070 Uiso calc R 1 . .
N N4 0.0633(3) 0.1090(2) 0.39241(9) 0.0621(6) Uani d . 1 . .
S S1 1.20240(11) 0.15551(9) 0.05735(3) 0.0708(3) Uani d . 1 . .
C C1 0.9570(4) 0.1249(2) 0.09195(9) 0.0473(5) Uani d . 1 . .
C C2 0.7371(4) 0.2136(3) 0.22678(9) 0.0510(6) Uani d . 1 . .
H H2 0.8539 0.2829 0.2374 0.061 Uiso calc R 1 . .
C C3 0.5554(4) 0.1872(2) 0.26677(9) 0.0470(5) Uani d . 1 . .
C C4 0.5549(4) 0.2699(3) 0.31838(10) 0.0560(6) Uani d . 1 . .
H H4 0.6676 0.3441 0.3253 0.067 Uiso calc R 1 . .
C C5 0.3937(4) 0.2457(3) 0.35945(10) 0.0573(6) Uani d . 1 . .
H H5 0.3985 0.3044 0.3932 0.069 Uiso calc R 1 . .
C C6 0.2228(4) 0.1346(2) 0.35143(9) 0.0483(5) Uani d . 1 . .
C C7 0.2210(4) 0.0514(3) 0.29886(9) 0.0528(6) Uani d . 1 . .
H H7 0.1082 -0.0226 0.2916 0.063 Uiso calc R 1 . .
C C8 0.3831(4) 0.0782(3) 0.25809(9) 0.0507(6) Uani d . 1 . .
H H8 0.3771 0.0217 0.2238 0.061 Uiso calc R 1 . .
C C9 -0.1011(4) -0.0139(3) 0.38610(12) 0.0684(7) Uani d . 1 . .
H H9A -0.1877 -0.0074 0.3486 0.103 Uiso calc R 1 . .
H H9B -0.2082 -0.0092 0.4168 0.103 Uiso calc R 1 . .
H H9C -0.0166 -0.1067 0.3887 0.103 Uiso calc R 1 . .
C C10 0.0832(6) 0.1853(3) 0.44832(12) 0.0900(10) Uani d . 1 . .
H H10A 0.2193 0.1495 0.4711 0.135 Uiso calc R 1 . .
H H10B -0.0549 0.1664 0.4690 0.135 Uiso calc R 1 . .
H H10C 0.0984 0.2908 0.4419 0.135 Uiso calc R 1 . .

loop_
_atom_site_aniso_label
_atom_site_aniso_U_11
_atom_site_aniso_U_22
_atom_site_aniso_U_33
_atom_site_aniso_U_12
_atom_site_aniso_U_13
_atom_site_aniso_U_23
N1 0.0517(11) 0.0650(13) 0.0474(11) -0.0059(9) 0.0093(9) -0.0067(10)
N2 0.0506(10) 0.0566(12) 0.0425(10) 0.0063(9) 0.0089(8) 0.0035(9)
N3 0.0458(10) 0.0862(15) 0.0438(11) -0.0059(10) 0.0098(8) -0.0078(10)
N4 0.0661(12) 0.0674(14) 0.0547(12) -0.0014(10) 0.0186(10) -0.0096(10)
S1 0.0521(4) 0.0967(6) 0.0658(5) -0.0157(3) 0.0204(3) -0.0145(4)
C1 0.0442(12) 0.0545(14) 0.0433(12) 0.0065(10) 0.0034(9) 0.0047(10)
C2 0.0608(13) 0.0469(13) 0.0454(13) 0.0028(11) 0.0048(11) 0.0003(10)
C3 0.0582(13) 0.0433(13) 0.0396(12) 0.0080(10) 0.0041(10) 0.0000(10)
C4 0.0701(15) 0.0447(13) 0.0541(14) -0.0055(11) 0.0105(12) -0.0073(11)
C5 0.0776(16) 0.0499(14) 0.0455(13) 0.0010(12) 0.0125(12) -0.0134(11)
C6 0.0521(12) 0.0480(13) 0.0450(13) 0.0087(10) 0.0042(10) -0.0018(10)
C7 0.0521(12) 0.0561(15) 0.0499(13) -0.0030(11) 0.0018(10) -0.0084(11)
C8 0.0583(13) 0.0545(14) 0.0389(12) 0.0055(11) -0.0010(10) -0.0095(10)
C9 0.0647(15) 0.0705(17) 0.0714(17) -0.0004(13) 0.0154(13) 0.0057(14)
C10 0.118(2) 0.088(2) 0.0690(19) -0.0113(18) 0.0441(17) -0.0195(16)

loop_
_atom_type_symbol
_atom_type_description
_atom_type_scat_dispersion_real
_atom_type_scat_dispersion_imag
_atom_type_scat_source
C C 0.0033 0.0016 'International Tables Vol C Tables 4.2.6.8 and 6.1.1.4'
H H 0.0000 0.0000 'International Tables Vol C Tables 4.2.6.8 and 6.1.1.4'
N N 0.0061 0.0033 'International Tables Vol C Tables 4.2.6.8 and 6.1.1.4'
S S 0.1246 0.1234 'International Tables Vol C Tables 4.2.6.8 and 6.1.1.4'

loop_
_geom_angle_atom_site_label_1
_geom_angle_atom_site_label_2
_geom_angle_atom_site_label_3
_geom_angle_site_symmetry_1
_geom_angle_site_symmetry_3
_geom_angle
_geom_angle_publ_flag
C1 N1 N2 . . 121.22(18) ?
C1 N1 H1 . . 119.4 ?
N2 N1 H1 . . 119.4 ?
C2 N2 N1 . . 115.69(19) ?
C1 N3 H3A . . 120.0 ?
C1 N3 H3B . . 120.0 ?
H3A N3 H3B . . 120.0 ?
C6 N4 C10 . . 120.6(2) ?
C6 N4 C9 . . 121.0(2) ?
C10 N4 C9 . . 117.4(2) ?
N3 C1 N1 . . 116.51(19) ?
N3 C1 S1 . . 123.55(17) ?
N1 C1 S1 . . 119.94(17) ?
N2 C2 C3 . . 123.3(2) ?
N2 C2 H2 . . 118.3 ?
C3 C2 H2 . . 118.3 ?
C8 C3 C4 . . 116.9(2) ?
C8 C3 C2 . . 123.7(2) ?
C4 C3 C2 . . 119.3(2) ?
C5 C4 C3 . . 122.3(2) ?
C5 C4 H4 . . 118.9 ?
C3 C4 H4 . . 118.9 ?
C4 C5 C6 . . 121.1(2) ?
C4 C5 H5 . . 119.5 ?
C6 C5 H5 . . 119.5 ?
N4 C6 C5 . . 121.3(2) ?
N4 C6 C7 . . 121.8(2) ?
C5 C6 C7 . . 116.9(2) ?
C8 C7 C6 . . 121.1(2) ?
C8 C7 H7 . . 119.5 ?
C6 C7 H7 . . 119.5 ?
C7 C8 C3 . . 121.8(2) ?
C7 C8 H8 . . 119.1 ?
C3 C8 H8 . . 119.1 ?
N4 C9 H9A . . 109.5 ?
N4 C9 H9B . . 109.5 ?
H9A C9 H9B . . 109.5 ?
N4 C9 H9C . . 109.5 ?
H9A C9 H9C . . 109.5 ?
H9B C9 H9C . . 109.5 ?
N4 C10 H10A . . 109.5 ?
N4 C10 H10B . . 109.5 ?
H10A C10 H10B . . 109.5 ?
N4 C10 H10C . . 109.5 ?
H10A C10 H10C . . 109.5 ?
H10B C10 H10C . . 109.5 ?

loop_
_geom_bond_atom_site_label_1
_geom_bond_atom_site_label_2
_geom_bond_site_symmetry_2
_geom_bond_distance
_geom_bond_publ_flag
N1 C1 . 1.342(3) ?
N1 N2 . 1.380(2) ?
N1 H1 . 0.8600 ?
N2 C2 . 1.276(3) ?
N3 C1 . 1.315(3) ?
N3 H3A . 0.8600 ?
N3 H3B . 0.8600 ?
N4 C6 . 1.366(3) ?
N4 C10 . 1.445(3) ?
N4 C9 . 1.446(3) ?
S1 C1 . 1.674(2) ?
C2 C3 . 1.445(3) ?
C2 H2 . 0.9300 ?
C3 C8 . 1.389(3) ?
C3 C4 . 1.391(3) ?
C4 C5 . 1.372(3) ?
C4 H4 . 0.9300 ?
C5 C6 . 1.396(3) ?
C5 H5 . 0.9300 ?
C6 C7 . 1.411(3) ?
C7 C8 . 1.375(3) ?
C7 H7 . 0.9300 ?
C8 H8 . 0.9300 ?
C9 H9A . 0.9600 ?
C9 H9B . 0.9600 ?
C9 H9C . 0.9600 ?
C10 H10A . 0.9600 ?
C10 H10B . 0.9600 ?
C10 H10C . 0.9600 ?

loop_
_geom_hbond_atom_site_label_D
_geom_hbond_atom_site_label_H
_geom_hbond_atom_site_label_A
_geom_hbond_site_symmetry_A
_geom_hbond_distance_DH
_geom_hbond_distance_HA
_geom_hbond_distance_DA
_geom_hbond_angle_DHA
N3 H3A S1 1_455 0.86 2.84 3.408(2) 125.0
N3 H3B S1 3_755 0.86 2.57 3.417(2) 168.4

loop_
_geom_torsion_atom_site_label_1
_geom_torsion_atom_site_label_2
_geom_torsion_atom_site_label_3
_geom_torsion_atom_site_label_4
_geom_torsion_site_symmetry_1
_geom_torsion_site_symmetry_2
_geom_torsion_site_symmetry_3
_geom_torsion_site_symmetry_4
_geom_torsion
_geom_torsion_publ_flag
C1 N1 N2 C2 . . . . -175.76(19) ?
N2 N1 C1 N3 . . . . 5.8(3) ?
N2 N1 C1 S1 . . . . -174.31(15) ?
N1 N2 C2 C3 . . . . -177.43(18) ?
N2 C2 C3 C8 . . . . 5.5(3) ?
N2 C2 C3 C4 . . . . -177.3(2) ?
C8 C3 C4 C5 . . . . 0.4(3) ?
C2 C3 C4 C5 . . . . -177.0(2) ?
C3 C4 C5 C6 . . . . 0.7(4) ?
C10 N4 C6 C5 . . . . -6.9(4) ?
C9 N4 C6 C5 . . . . -175.0(2) ?
C10 N4 C6 C7 . . . . 173.9(2) ?
C9 N4 C6 C7 . . . . 5.8(3) ?
C4 C5 C6 N4 . . . . 179.4(2) ?
C4 C5 C6 C7 . . . . -1.4(3) ?
N4 C6 C7 C8 . . . . -179.8(2) ?
C5 C6 C7 C8 . . . . 0.9(3) ?
C6 C7 C8 C3 . . . . 0.2(3) ?
C4 C3 C8 C7 . . . . -0.8(3) ?
C2 C3 C8 C7 . . . . 176.4(2) ?

loop_
_cod_related_entry_id
_cod_related_entry_database
_cod_related_entry_code
1 ChemSpider 4941359
